data_1542417
loop_
_publ_author_name
'Hoffeditz, William L.'
'Katz, Michael J.'
'Deria, Pravas'
'Cutsail III, George E.'
'Pellin, Michael J.'
'Farha, Omar K.'
'Hupp, Joseph T.'

_publ_section_title
;
 One Electron Changes Everything. A Multispecies Copper Redox Shuttle for
 Dye-Sensitized Solar Cells
;
_journal_issue 7
_journal_name_full 'The Journal of Physical Chemistry C'
_journal_page_first 3731
_journal_paper_doi 10.1021/acs.jpcc.6b01020
_journal_volume 120
_journal_year 2016
_chemical_formula_moiety 'C38 H52 Cu1 F6 N4 O6 S2 O0.1 H0.2'
_chemical_formula_sum 'C38 H52.2 Cu F6 N4 O6.1 S2'
_chemical_formula_weight 904.28
_chemical_name_common '[Cu(t-butylPyridine)4(triflate)2]'
_space_group_IT_number 14
_symmetry_cell_setting monoclinic
_symmetry_space_group_name_Hall '-P 2ybc'
_symmetry_space_group_name_H-M 'P 1 21/c 1'
_atom_sites_solution_primary direct
_atom_sites_solution_secondary difmap
_cell_angle_alpha 90
_cell_angle_beta 93.9256(14)
_cell_angle_gamma 90
_cell_formula_units_Z 8
_cell_length_a 19.9909(6)
_cell_length_b 37.6313(11)
_cell_length_c 11.8656(4)
_cell_measurement_reflns_used 9677
_cell_measurement_temperature 100
_cell_measurement_theta_max 27.44
_cell_measurement_theta_min 2.33
_cell_volume 8905.4(5)
_computing_cell_refinement 'Bruker SAINT'
_computing_data_collection 'Bruker APEX2'
_computing_data_reduction 'Bruker SAINT'
_computing_molecular_graphics POV-Ray
_computing_structure_refinement Crystals
_computing_structure_solution SIR-92
_diffrn_ambient_temperature 100
_diffrn_measured_fraction_theta_full 0.996
_diffrn_measured_fraction_theta_max 0.910
_diffrn_measurement_device_type 'Bruker Kappa APEX-II CCD'
_diffrn_measurement_method '\f and \w scans'
_diffrn_radiation_monochromator 'Triumfph, graphite'
_diffrn_radiation_type 'Mo K\a'
_diffrn_radiation_wavelength 0.71073
_diffrn_reflns_av_R_equivalents 0.073
_diffrn_reflns_limit_h_max 32
_diffrn_reflns_limit_h_min -34
_diffrn_reflns_limit_k_max 63
_diffrn_reflns_limit_k_min -67
_diffrn_reflns_limit_l_max 20
_diffrn_reflns_limit_l_min -20
_diffrn_reflns_number 226681
_diffrn_reflns_theta_full 29.342
_diffrn_reflns_theta_max 39.651
_diffrn_reflns_theta_min 1.082
_exptl_absorpt_coefficient_mu 0.656
_exptl_absorpt_correction_T_max 0.7456
_exptl_absorpt_correction_T_min 0.6745
_exptl_absorpt_correction_type multi-scan
_exptl_crystal_colour 'dark purple'
_exptl_crystal_density_diffrn 1.349
_exptl_crystal_description Block
_exptl_crystal_F_000 3775.889
_exptl_crystal_recrystallization_method 'slow evaporation'
_exptl_crystal_size_max 0.704
_exptl_crystal_size_mid 0.466
_exptl_crystal_size_min 0.274
_refine_diff_density_max 1.91
_refine_diff_density_min -1.83
_refine_ls_extinction_method None
_refine_ls_goodness_of_fit_ref 1.0025
_refine_ls_hydrogen_treatment constr
_refine_ls_number_parameters 1270
_refine_ls_number_reflns 21464
_refine_ls_number_restraints 293
_refine_ls_R_factor_all 0.1616
_refine_ls_R_factor_gt 0.0833
_refine_ls_shift/su_max 0.0149082
_refine_ls_shift/su_mean 0.0004480
_refine_ls_structure_factor_coef Fsqd
_refine_ls_weighting_details
;
 Method= Modified Sheldrick 
 w=1/[\s^2^(F^2^) + ( 0.06P)^2^ +37.51P] 
 ,where P=(max(Fo^2^,0) + 2Fc^2^)/3 
;
_refine_ls_weighting_scheme calc
_refine_ls_wR_factor_all 0.2319
_refine_ls_wR_factor_gt 0.1792
_refine_ls_wR_factor_ref 0.1722
_reflns_number_gt 24154
_reflns_number_total 49126
_reflns_threshold_expression I>2.0\s(I)
_oxford_refine_ls_r_factor_ref 0.0760
_oxford_refine_ls_scale 0.055787(8)
_oxford_reflns_number_all 49068
_oxford_reflns_threshold_expression_ref I>2.5\s(I)
_cod_data_source_file jp6b01020_si_002.cif
_cod_data_source_block crystal
_cod_depositor_comments 'Adding full bibliography for 1542417.cif.'
_cod_original_cell_volume 8905.4(3)
_cod_original_sg_symbol_H-M 'P 21/c '
_cod_original_formula_sum 'C38 H52.2 Cu1 F6 N4 O6.1 S2'
_cod_database_code 1542417

loop_
_symmetry_equiv_pos_as_xyz
x,y,z
-x,-y,-z
x,-y+1/2,z+1/2
-x,y+1/2,-z+1/2

loop_
_atom_site_label
_atom_site_type_symbol
_atom_site_fract_x
_atom_site_fract_y
_atom_site_fract_z
_atom_site_U_iso_or_equiv
_atom_site_occupancy
_atom_site_adp_type
_atom_site_refinement_flags_posn
_atom_site_refinement_flags_adp
_atom_site_refinement_flags_occupancy
_atom_site_disorder_group
Cu1 Cu 0.17490(2) 0.627600(12) 0.03063(3) 0.0209 1.0000 Uani . . . .
Cu2 Cu 0.67294(2) 0.627222(14) 0.00856(4) 0.0270 1.0000 Uani . . . .
O11 O 0.27938(13) 0.60295(7) -0.0412(3) 0.0295 1.0000 Uani . . . .
O12 O 0.37310(16) 0.56582(12) 0.0244(3) 0.0523 1.0000 Uani . . . .
O13 O 0.3157(2) 0.55393(9) -0.1567(3) 0.0476 1.0000 Uani . . . .
C1 C 0.3887(3) 0.61064(13) -0.1377(4) 0.0413 1.0000 Uani . . . .
S1 S 0.33360(5) 0.57968(3) -0.07074(8) 0.0276 1.0000 Uani . . . .
F11 F 0.44147(19) 0.59400(9) -0.1763(4) 0.0733 1.0000 Uani . . . .
F12 F 0.41163(15) 0.63540(9) -0.0661(3) 0.0540 1.0000 Uani . . . .
F13 F 0.35636(19) 0.62704(9) -0.2248(3) 0.0598 1.0000 Uani . . . .
O21 O 0.07063(10) 0.64968(7) 0.0928(2) 0.0295 1.0000 Uani D U . .
O22 O 0.02348(16) 0.69686(7) 0.2102(3) 0.0468 1.0000 Uani D . . .
O200 O -0.0114(4) 0.64075(19) 0.2105(7) 0.0767 0.447(5) Uani D U P 2
O201 O -0.0150(3) 0.6849(2) 0.0331(4) 0.0732 0.553(5) Uani D U P 1
C2 C -0.0434(3) 0.64206(17) 0.1655(6) 0.0479 0.553(5) Uani D U P 1
C200 C -0.0480(3) 0.6680(2) 0.0454(5) 0.0436 0.447(5) Uani D U P 2
S2 S 0.01302(5) 0.66719(4) 0.13424(12) 0.0590 1.0000 Uani D U . .
F201 F -0.0343(3) 0.6893(2) -0.0394(6) 0.0601 0.447(5) Uani D . P 2
F202 F -0.0686(3) 0.63692(16) -0.0109(5) 0.0503 0.447(5) Uani D . P 2
F203 F -0.1088(2) 0.67963(15) 0.0769(5) 0.0356 0.447(5) Uani D . P 2
F204 F -0.0221(3) 0.62406(15) 0.2566(5) 0.0522 0.553(5) Uani D . P 1
F205 F -0.1027(2) 0.65691(14) 0.1898(5) 0.0495 0.553(5) Uani D . P 1
F206 F -0.0621(3) 0.61709(15) 0.0872(5) 0.0609 0.553(5) Uani D . P 1
O31 O 0.59855(14) 0.67514(8) 0.0805(3) 0.0337 1.0000 Uani . . . .
O32 O 0.5012(2) 0.67973(13) 0.1918(4) 0.0659 1.0000 Uani . . . .
O33 O 0.5088(3) 0.71614(15) 0.0273(4) 0.0910 1.0000 Uani . . . .
C3 C 0.5859(3) 0.73091(16) 0.2016(6) 0.0585 1.0000 Uani . . . .
S3 S 0.54376(5) 0.69655(3) 0.11584(9) 0.0306 1.0000 Uani . . . .
F31 F 0.6221(2) 0.71674(12) 0.2887(4) 0.0855 1.0000 Uani . . . .
F32 F 0.6272(2) 0.74993(10) 0.1418(5) 0.0866 1.0000 Uani . . . .
F33 F 0.5421(2) 0.75337(12) 0.2450(5) 0.1007 1.0000 Uani . . . .
O41 O 0.74955(14) 0.58145(8) -0.0689(2) 0.0292 1.0000 Uani . . . .
O42 O 0.84583(18) 0.54684(9) 0.0005(3) 0.0426 1.0000 Uani . . . .
O43 O 0.84380(16) 0.57366(9) -0.1842(3) 0.0380 1.0000 Uani . . . .
C4 C 0.7654(2) 0.52028(12) -0.1565(4) 0.0365 1.0000 Uani . . . .
S4 S 0.80651(5) 0.55989(3) -0.09553(8) 0.0238 1.0000 Uani . . . .
F41 F 0.72348(15) 0.52888(8) -0.2447(3) 0.0505 1.0000 Uani . . . .
F42 F 0.73068(17) 0.50369(8) -0.0812(3) 0.0571 1.0000 Uani . . . .
F43 F 0.80980(15) 0.49719(8) -0.1917(3) 0.0542 1.0000 Uani . . . .
C11 C 0.1799(2) 0.63883(11) -0.2130(3) 0.0277 1.0000 Uani . . . .
C12 C 0.1634(2) 0.65275(12) -0.3189(3) 0.0332 1.0000 Uani . . . .
C13 C 0.1240(2) 0.68299(10) -0.3322(3) 0.0293 1.0000 Uani D . . .
C14 C 0.1049(2) 0.69874(11) -0.2335(3) 0.0266 1.0000 Uani . . . .
C15 C 0.12345(18) 0.68364(10) -0.1298(3) 0.0235 1.0000 Uani . . . .
C16 C 0.1011(3) 0.69597(13) -0.4505(4) 0.0546 1.0000 Uani D U . .
C17 C 0.1648(5) 0.7096(5) -0.5058(10) 0.0689 0.48(2) Uani D U P 13
C18 C 0.0721(11) 0.6667(3) -0.5227(11) 0.0845 0.48(2) Uani D U P 13
C19 C 0.0536(8) 0.7270(4) -0.4482(11) 0.0623 0.48(2) Uani D U P 13
C171 C 0.1519(7) 0.6914(6) -0.5340(9) 0.0785 0.52(2) Uani D U P 14
C181 C 0.0400(7) 0.6711(3) -0.4899(10) 0.0611 0.52(2) Uani D U P 14
C191 C 0.0734(8) 0.7331(2) -0.4511(10) 0.0574 0.52(2) Uani D U P 14
N1 N 0.15975(15) 0.65394(8) -0.1187(2) 0.0205 1.0000 Uani . . . .
C21 C 0.1974(2) 0.69295(12) 0.1659(4) 0.0386 1.0000 Uani . . . .
C22 C 0.2319(2) 0.72072(13) 0.2196(4) 0.0419 1.0000 Uani . . . .
C23 C 0.30028(17) 0.72487(10) 0.2099(3) 0.0220 1.0000 Uani . . . .
C24 C 0.3295(2) 0.70012(13) 0.1434(4) 0.0358 1.0000 Uani . . . .
C25 C 0.2922(2) 0.67330(13) 0.0914(4) 0.0377 1.0000 Uani . . . .
C26 C 0.3414(2) 0.75406(11) 0.2700(3) 0.0292 1.0000 Uani . . . .
C27 C 0.2982(3) 0.77949(15) 0.3339(5) 0.0544 1.0000 Uani . . . .
C28 C 0.3776(3) 0.77558(14) 0.1835(4) 0.0472 1.0000 Uani . . . .
C29 C 0.3931(3) 0.73665(15) 0.3529(4) 0.0455 1.0000 Uani . . . .
N2 N 0.22640(15) 0.66920(8) 0.1022(2) 0.0217 1.0000 Uani . . . .
C31 C 0.2551(2) 0.59083(13) 0.2150(4) 0.0354 1.0000 Uani . . . .
C32 C 0.2691(2) 0.57539(14) 0.3188(4) 0.0381 1.0000 Uani . . . .
C33 C 0.2182(2) 0.56823(10) 0.3896(3) 0.0261 1.0000 Uani . . . .
C34 C 0.15370(19) 0.57701(10) 0.3476(3) 0.0254 1.0000 Uani . . . .
C35 C 0.14288(18) 0.59265(10) 0.2426(3) 0.0226 1.0000 Uani . . . .
C36 C 0.2343(2) 0.55168(13) 0.5053(3) 0.0369 1.0000 Uani . . . .
C37 C 0.2875(3) 0.57561(17) 0.5693(4) 0.0553 1.0000 Uani . . . .
C38 C 0.2633(5) 0.51577(17) 0.4917(5) 0.0839 1.0000 Uani . . . .
C39 C 0.1743(3) 0.55096(18) 0.5756(4) 0.0599 1.0000 Uani . . . .
N3 N 0.19251(15) 0.60017(8) 0.1768(3) 0.0232 1.0000 Uani . . . .
C41 C 0.05961(18) 0.59125(10) -0.0882(3) 0.0259 1.0000 Uani . . . .
C42 C 0.02455(18) 0.56487(10) -0.1472(3) 0.0266 1.0000 Uani . . . .
C43 C 0.05433(18) 0.53199(10) -0.1638(3) 0.0218 1.0000 Uani . . . .
C44 C 0.11940(18) 0.52747(10) -0.1150(3) 0.0247 1.0000 Uani . . . .
C45 C 0.15052(18) 0.55479(10) -0.0542(3) 0.0235 1.0000 Uani . . . .
C46 C 0.0162(2) 0.50202(11) -0.2266(3) 0.0281 1.0000 Uani . . . .
C47 C -0.0281(3) 0.51638(15) -0.3255(4) 0.0477 1.0000 Uani . . . .
C48 C -0.0282(3) 0.48418(15) -0.1424(4) 0.0476 1.0000 Uani . . . .
C49 C 0.0635(3) 0.47434(13) -0.2703(4) 0.0411 1.0000 Uani . . . .
N4 N 0.12243(15) 0.58677(8) -0.0420(2) 0.0211 1.0000 Uani . . . .
C51 C 0.6945(4) 0.6339(2) 0.2529(6) 0.0246 0.462(9) Uani D . P 7
C52 C 0.7260(4) 0.6301(2) 0.3582(8) 0.0311 0.462(9) Uani D . P 7
C53 C 0.79030(19) 0.61877(11) 0.3768(3) 0.0362 1.0000 Uani D . . .
C54 C 0.8251(4) 0.61623(19) 0.2750(5) 0.0260 0.462(9) Uani D . P 7
C55 C 0.7926(3) 0.62018(18) 0.1689(6) 0.0244 0.462(9) Uani D . P 7
C56 C 0.8207(3) 0.61236(13) 0.4974(4) 0.0506 1.0000 Uani D . . .
C57 C 0.8044(7) 0.5753(2) 0.5297(9) 0.0981 0.620(12) Uani D . P 3
C58 C 0.8973(4) 0.6164(4) 0.4961(9) 0.1108 0.620(12) Uani D . P 3
C59 C 0.7975(7) 0.6390(3) 0.5800(6) 0.0967 0.620(12) Uani D . P 3
C511 C 0.7140(4) 0.6474(2) 0.2449(6) 0.0391 0.538(9) Uani D . P 8
C521 C 0.7432(4) 0.6440(2) 0.3514(7) 0.0386 0.538(9) Uani D . P 8
C541 C 0.8018(4) 0.5944(2) 0.2954(5) 0.0420 0.538(9) Uani D . P 8
C551 C 0.7709(3) 0.5989(2) 0.1886(6) 0.0414 0.538(9) Uani D . P 8
C571 C 0.8664(7) 0.5808(3) 0.5081(9) 0.0635 0.380(12) Uani D . P 4
C581 C 0.8554(7) 0.6450(3) 0.5412(10) 0.0549 0.380(12) Uani D . P 4
C591 C 0.7619(5) 0.6040(4) 0.5731(8) 0.0596 0.380(12) Uani D . P 4
N5 N 0.72696(14) 0.62671(9) 0.1595(3) 0.0267 1.0000 Uani D . . .
C61 C 0.7716(3) 0.6609(2) -0.1383(5) 0.0266 0.466(7) Uani D . P 9
C62 C 0.8096(4) 0.68638(18) -0.1868(6) 0.0279 0.466(7) Uani D . P 9
C63 C 0.80900(18) 0.71873(11) -0.1455(3) 0.0393 1.0000 Uani D . . .
C64 C 0.7663(4) 0.7269(2) -0.0617(7) 0.0429 0.466(7) Uani D . P 9
C65 C 0.7302(4) 0.70020(19) -0.0165(7) 0.0343 0.466(7) Uani D . P 9
C66 C 0.8498(3) 0.74766(14) -0.1974(4) 0.0569 1.0000 Uani D U . .
C67 C 0.8729(5) 0.7755(2) -0.1165(8) 0.0488 0.552(13) Uani D U P 11
C68 C 0.9136(5) 0.7291(3) -0.2451(10) 0.0675 0.552(13) Uani D U P 11
C69 C 0.8098(5) 0.7627(3) -0.3033(8) 0.0698 0.552(13) Uani D U P 11
C611 C 0.7959(3) 0.65870(19) -0.0580(5) 0.0292 0.534(7) Uani D . P 10
C621 C 0.8349(4) 0.68431(17) -0.1055(6) 0.0342 0.534(7) Uani D . P 10
C641 C 0.7437(4) 0.7224(3) -0.1265(7) 0.0717 0.534(7) Uani D . P 10
C651 C 0.7060(4) 0.6971(2) -0.0797(7) 0.0601 0.534(7) Uani D . P 10
C671 C 0.8967(7) 0.7637(4) -0.0966(9) 0.0707 0.448(13) Uani D U P 12
C681 C 0.8912(6) 0.7371(3) -0.2888(8) 0.0466 0.448(13) Uani D U P 12
C691 C 0.8018(6) 0.7793(3) -0.2329(13) 0.0656 0.448(13) Uani D U P 12
N6 N 0.73105(15) 0.66575(9) -0.0503(3) 0.0274 1.0000 Uani D . . .
C71 C 0.6242(3) 0.60290(13) -0.2161(4) 0.0449 1.0000 Uani . . . .
C72 C 0.5937(3) 0.60388(15) -0.3236(4) 0.0483 1.0000 Uani . . . .
C73 C 0.55361(18) 0.63119(11) -0.3593(3) 0.0275 1.0000 Uani D . . .
C74 C 0.5466(3) 0.65760(17) -0.2803(4) 0.0578 1.0000 Uani . . . .
C75 C 0.5783(3) 0.65554(17) -0.1742(4) 0.0592 1.0000 Uani . . . .
C76 C 0.5203(2) 0.63428(13) -0.4781(3) 0.0407 1.0000 Uani D U . .
C77 C 0.5442(4) 0.6070(2) -0.5563(6) 0.0610 0.671(8) Uani D U P 5
C78 C 0.5419(5) 0.6711(2) -0.5229(7) 0.0710 0.671(8) Uani D U P 5
C79 C 0.4459(3) 0.6346(3) -0.4734(6) 0.0638 0.671(8) Uani D U P 5
C771 C 0.4738(7) 0.6013(3) -0.4990(11) 0.0615 0.329(8) Uani D U P 6
C781 C 0.5713(6) 0.6321(5) -0.5665(8) 0.0562 0.329(8) Uani D U P 6
C791 C 0.4773(7) 0.6661(3) -0.4995(10) 0.0584 0.329(8) Uani D U P 6
N7 N 0.61754(16) 0.62785(10) -0.1412(3) 0.0272 1.0000 Uani . . . .
C81 C 0.6421(2) 0.55613(13) 0.0958(4) 0.0403 1.0000 Uani . . . .
C82 C 0.6070(2) 0.53048(14) 0.1485(4) 0.0429 1.0000 Uani . . . .
C83 C 0.5417(2) 0.53659(12) 0.1776(3) 0.0293 1.0000 Uani . . . .
C84 C 0.5161(2) 0.56972(12) 0.1491(4) 0.0370 1.0000 Uani . . . .
C85 C 0.5536(2) 0.59426(12) 0.0945(4) 0.0368 1.0000 Uani . . . .
C86 C 0.5014(2) 0.50761(13) 0.2326(4) 0.0353 1.0000 Uani . . . .
C87 C 0.4388(3) 0.52282(16) 0.2833(5) 0.0502 1.0000 Uani . . . .
C88 C 0.4790(3) 0.48075(14) 0.1407(4) 0.0476 1.0000 Uani . . . .
C89 C 0.5448(3) 0.48908(17) 0.3259(5) 0.0554 1.0000 Uani . . . .
N8 N 0.61651(15) 0.58800(9) 0.0686(3) 0.0247 1.0000 Uani . . . .
H111 H 0.2072 0.6182 -0.2063 0.0345(19) 1.0000 Uiso R . . .
H121 H 0.1786 0.6414 -0.3840 0.0411(19) 1.0000 Uiso R . . .
H141 H 0.0789 0.7199 -0.2375 0.0330(19) 1.0000 Uiso R . . .
H151 H 0.1100 0.6949 -0.0633 0.0295(19) 1.0000 Uiso R . . .
H171 H 0.1531 0.7180 -0.5801 0.0821(19) 0.48(2) Uiso R . P 13
H172 H 0.1861 0.7281 -0.4624 0.0821(19) 0.48(2) Uiso R . P 13
H173 H 0.1945 0.6900 -0.5090 0.0821(19) 0.48(2) Uiso R . P 13
H181 H 0.0580 0.6748 -0.5964 0.1013(19) 0.48(2) Uiso R . P 13
H182 H 0.0343 0.6589 -0.4852 0.1013(19) 0.48(2) Uiso R . P 13
H183 H 0.1026 0.6475 -0.5281 0.1013(19) 0.48(2) Uiso R . P 13
H191 H 0.0397 0.7349 -0.5222 0.0735(19) 0.48(2) Uiso R . P 13
H192 H 0.0772 0.7456 -0.4084 0.0735(19) 0.48(2) Uiso R . P 13
H193 H 0.0153 0.7206 -0.4093 0.0735(19) 0.48(2) Uiso R . P 13
H1711 H 0.1366 0.6997 -0.6069 0.0948(19) 0.52(2) Uiso R . P 14
H1712 H 0.1916 0.7038 -0.5089 0.0948(19) 0.52(2) Uiso R . P 14
H1713 H 0.1613 0.6667 -0.5375 0.0948(19) 0.52(2) Uiso R . P 14
H1811 H 0.0227 0.6776 -0.5636 0.0668(19) 0.52(2) Uiso R . P 14
H1812 H 0.0063 0.6742 -0.4382 0.0668(19) 0.52(2) Uiso R . P 14
H1813 H 0.0538 0.6470 -0.4897 0.0668(19) 0.52(2) Uiso R . P 14
H1911 H 0.0596 0.7403 -0.5259 0.0741(19) 0.52(2) Uiso R . P 14
H1912 H 0.1087 0.7481 -0.4217 0.0741(19) 0.52(2) Uiso R . P 14
H1913 H 0.0365 0.7348 -0.4049 0.0741(19) 0.52(2) Uiso R . P 14
H211 H 0.1507 0.6907 0.1749 0.0458(19) 1.0000 Uiso R . . .
H221 H 0.2088 0.7372 0.2633 0.0503(19) 1.0000 Uiso R . . .
H241 H 0.3761 0.7017 0.1333 0.0428(19) 1.0000 Uiso R . . .
H251 H 0.3141 0.6568 0.0459 0.0460(19) 1.0000 Uiso R . . .
H271 H 0.3253 0.7974 0.3705 0.0662(19) 1.0000 Uiso R . . .
H272 H 0.2661 0.7903 0.2819 0.0662(19) 1.0000 Uiso R . . .
H273 H 0.2757 0.7665 0.3887 0.0662(19) 1.0000 Uiso R . . .
H281 H 0.4036 0.7938 0.2206 0.0606(19) 1.0000 Uiso R . . .
H282 H 0.3456 0.7859 0.1303 0.0606(19) 1.0000 Uiso R . . .
H283 H 0.4062 0.7602 0.1454 0.0606(19) 1.0000 Uiso R . . .
H291 H 0.4196 0.7544 0.3913 0.0571(19) 1.0000 Uiso R . . .
H292 H 0.4212 0.7214 0.3132 0.0571(19) 1.0000 Uiso R . . .
H293 H 0.3703 0.7232 0.4061 0.0571(19) 1.0000 Uiso R . . .
H311 H 0.2910 0.5956 0.1687 0.0447(19) 1.0000 Uiso R . . .
H321 H 0.3140 0.5692 0.3426 0.0457(19) 1.0000 Uiso R . . .
H341 H 0.1169 0.5721 0.3917 0.0320(19) 1.0000 Uiso R . . .
H351 H 0.0982 0.5983 0.2161 0.0275(19) 1.0000 Uiso R . . .
H371 H 0.2990 0.5662 0.6424 0.0712(19) 1.0000 Uiso R . . .
H372 H 0.2694 0.5988 0.5762 0.0712(19) 1.0000 Uiso R . . .
H373 H 0.3265 0.5768 0.5279 0.0712(19) 1.0000 Uiso R . . .
H381 H 0.2734 0.5052 0.5636 0.1132(19) 1.0000 Uiso R . . .
H382 H 0.3032 0.5179 0.4532 0.1132(19) 1.0000 Uiso R . . .
H383 H 0.2320 0.5013 0.4488 0.1132(19) 1.0000 Uiso R . . .
H391 H 0.1861 0.5404 0.6470 0.0754(19) 1.0000 Uiso R . . .
H392 H 0.1594 0.5746 0.5861 0.0754(19) 1.0000 Uiso R . . .
H393 H 0.1394 0.5376 0.5373 0.0754(19) 1.0000 Uiso R . . .
H411 H 0.0388 0.6137 -0.0800 0.0329(19) 1.0000 Uiso R . . .
H421 H -0.0201 0.5691 -0.1770 0.0326(19) 1.0000 Uiso R . . .
H441 H 0.1419 0.5055 -0.1234 0.0308(19) 1.0000 Uiso R . . .
H451 H 0.1943 0.5510 -0.0199 0.0291(19) 1.0000 Uiso R . . .
H471 H -0.0515 0.4975 -0.3639 0.0580(19) 1.0000 Uiso R . . .
H472 H -0.0594 0.5327 -0.2979 0.0580(19) 1.0000 Uiso R . . .
H473 H -0.0008 0.5283 -0.3761 0.0580(19) 1.0000 Uiso R . . .
H481 H -0.0528 0.4652 -0.1784 0.0596(19) 1.0000 Uiso R . . .
H482 H -0.0585 0.5012 -0.1158 0.0596(19) 1.0000 Uiso R . . .
H483 H -0.0007 0.4751 -0.0806 0.0596(19) 1.0000 Uiso R . . .
H491 H 0.0387 0.4560 -0.3089 0.0522(19) 1.0000 Uiso R . . .
H492 H 0.0920 0.4855 -0.3207 0.0522(19) 1.0000 Uiso R . . .
H493 H 0.0900 0.4645 -0.2084 0.0522(19) 1.0000 Uiso R . . .
H511 H 0.6493 0.6419 0.2448 0.0307(19) 0.462(9) Uiso R . P 7
H521 H 0.7019 0.6358 0.4219 0.0409(19) 0.462(9) Uiso R . P 7
H541 H 0.8719 0.6114 0.2817 0.0371(19) 0.462(9) Uiso R . P 7
H551 H 0.8169 0.6178 0.1033 0.0362(19) 0.462(9) Uiso R . P 7
H571 H 0.8231 0.5708 0.6041 0.1442(19) 0.620(12) Uiso R . P 3
H572 H 0.8227 0.5592 0.4786 0.1442(19) 0.620(12) Uiso R . P 3
H573 H 0.7571 0.5725 0.5274 0.1442(19) 0.620(12) Uiso R . P 3
H581 H 0.9181 0.6127 0.5695 0.1392(19) 0.620(12) Uiso R . P 3
H582 H 0.9080 0.6395 0.4706 0.1392(19) 0.620(12) Uiso R . P 3
H583 H 0.9130 0.5992 0.4457 0.1392(19) 0.620(12) Uiso R . P 3
H591 H 0.8176 0.6344 0.6534 0.1400(19) 0.620(12) Uiso R . P 3
H592 H 0.8096 0.6622 0.5568 0.1400(19) 0.620(12) Uiso R . P 3
H593 H 0.7501 0.6375 0.5814 0.1400(19) 0.620(12) Uiso R . P 3
H5111 H 0.6815 0.6656 0.2311 0.0440(19) 0.538(9) Uiso R . P 8
H5211 H 0.7308 0.6596 0.4094 0.0432(19) 0.538(9) Uiso R . P 8
H5411 H 0.8304 0.5746 0.3121 0.0518(19) 0.538(9) Uiso R . P 8
H5511 H 0.7804 0.5824 0.1312 0.0480(19) 0.538(9) Uiso R . P 8
H5711 H 0.8843 0.5780 0.5838 0.1068(19) 0.380(12) Uiso R . P 4
H5712 H 0.9019 0.5847 0.4603 0.1068(19) 0.380(12) Uiso R . P 4
H5713 H 0.8425 0.5599 0.4847 0.1068(19) 0.380(12) Uiso R . P 4
H5811 H 0.8746 0.6411 0.6157 0.0903(19) 0.380(12) Uiso R . P 4
H5812 H 0.8897 0.6513 0.4933 0.0903(19) 0.380(12) Uiso R . P 4
H5813 H 0.8236 0.6638 0.5420 0.0903(19) 0.380(12) Uiso R . P 4
H5911 H 0.7793 0.6000 0.6486 0.0731(19) 0.380(12) Uiso R . P 4
H5912 H 0.7316 0.6235 0.5715 0.0731(19) 0.380(12) Uiso R . P 4
H5913 H 0.7391 0.5833 0.5452 0.0731(19) 0.380(12) Uiso R . P 4
H611 H 0.7739 0.6375 -0.1676 0.0314(19) 0.466(7) Uiso R . P 9
H621 H 0.8359 0.6806 -0.2479 0.0331(19) 0.466(7) Uiso R . P 9
H641 H 0.7624 0.7507 -0.0363 0.0557(19) 0.466(7) Uiso R . P 9
H651 H 0.7017 0.7063 0.0414 0.0406(19) 0.466(7) Uiso R . P 9
H671 H 0.8982 0.7929 -0.1531 0.0656(19) 0.552(13) Uiso R . P 11
H672 H 0.8352 0.7865 -0.0865 0.0656(19) 0.552(13) Uiso R . P 11
H673 H 0.9002 0.7650 -0.0569 0.0656(19) 0.552(13) Uiso R . P 11
H681 H 0.9406 0.7465 -0.2779 0.0804(19) 0.552(13) Uiso R . P 11
H682 H 0.9390 0.7175 -0.1853 0.0804(19) 0.552(13) Uiso R . P 11
H683 H 0.8991 0.7121 -0.3008 0.0804(19) 0.552(13) Uiso R . P 11
H691 H 0.8349 0.7809 -0.3362 0.0865(19) 0.552(13) Uiso R . P 11
H692 H 0.7687 0.7722 -0.2811 0.0865(19) 0.552(13) Uiso R . P 11
H693 H 0.8008 0.7443 -0.3569 0.0865(19) 0.552(13) Uiso R . P 11
H6111 H 0.8148 0.6367 -0.0328 0.0379(19) 0.534(7) Uiso R . P 10
H6211 H 0.8811 0.6795 -0.1125 0.0448(19) 0.534(7) Uiso R . P 10
H6411 H 0.7228 0.7443 -0.1481 0.1057(19) 0.534(7) Uiso R . P 10
H6511 H 0.6604 0.7020 -0.0680 0.0732(19) 0.534(7) Uiso R . P 10
H6711 H 0.9238 0.7822 -0.1236 0.0787(19) 0.448(13) Uiso R . P 12
H6712 H 0.8697 0.7729 -0.0406 0.0787(19) 0.448(13) Uiso R . P 12
H6713 H 0.9246 0.7453 -0.0648 0.0787(19) 0.448(13) Uiso R . P 12
H6811 H 0.9148 0.7571 -0.3148 0.0607(19) 0.448(13) Uiso R . P 12
H6812 H 0.9224 0.7195 -0.2622 0.0607(19) 0.448(13) Uiso R . P 12
H6813 H 0.8629 0.7277 -0.3492 0.0607(19) 0.448(13) Uiso R . P 12
H6911 H 0.8263 0.7979 -0.2652 0.0817(19) 0.448(13) Uiso R . P 12
H6912 H 0.7813 0.7880 -0.1685 0.0817(19) 0.448(13) Uiso R . P 12
H6913 H 0.7682 0.7709 -0.2869 0.0817(19) 0.448(13) Uiso R . P 12
H711 H 0.6517 0.5830 -0.1954 0.0549(19) 1.0000 Uiso R . . .
H721 H 0.6010 0.5850 -0.3746 0.0580(19) 1.0000 Uiso R . . .
H741 H 0.5181 0.6772 -0.2995 0.0723(19) 1.0000 Uiso R . . .
H751 H 0.5728 0.6743 -0.1222 0.0733(19) 1.0000 Uiso R . . .
H771 H 0.5222 0.6097 -0.6294 0.0797(19) 0.671(8) Uiso R . P 5
H772 H 0.5911 0.6098 -0.5608 0.0797(19) 0.671(8) Uiso R . P 5
H773 H 0.5352 0.5840 -0.5282 0.0797(19) 0.671(8) Uiso R . P 5
H781 H 0.5224 0.6747 -0.5973 0.0881(19) 0.671(8) Uiso R . P 5
H782 H 0.5893 0.6721 -0.5236 0.0881(19) 0.671(8) Uiso R . P 5
H783 H 0.5269 0.6892 -0.4746 0.0881(19) 0.671(8) Uiso R . P 5
H791 H 0.4245 0.6366 -0.5471 0.0802(19) 0.671(8) Uiso R . P 5
H792 H 0.4332 0.6541 -0.4287 0.0802(19) 0.671(8) Uiso R . P 5
H793 H 0.4329 0.6131 -0.4397 0.0802(19) 0.671(8) Uiso R . P 5
H7711 H 0.4519 0.6023 -0.5725 0.0709(19) 0.329(8) Uiso R . P 6
H7712 H 0.4413 0.6013 -0.4442 0.0709(19) 0.329(8) Uiso R . P 6
H7713 H 0.4999 0.5802 -0.4916 0.0709(19) 0.329(8) Uiso R . P 6
H7811 H 0.5498 0.6341 -0.6401 0.0641(19) 0.329(8) Uiso R . P 6
H7812 H 0.6025 0.6510 -0.5542 0.0641(19) 0.329(8) Uiso R . P 6
H7813 H 0.5943 0.6100 -0.5595 0.0641(19) 0.329(8) Uiso R . P 6
H7911 H 0.4577 0.6667 -0.5747 0.0711(19) 0.329(8) Uiso R . P 6
H7912 H 0.5043 0.6867 -0.4861 0.0711(19) 0.329(8) Uiso R . P 6
H7913 H 0.4429 0.6658 -0.4481 0.0711(19) 0.329(8) Uiso R . P 6
H811 H 0.6867 0.5513 0.0775 0.0480(19) 1.0000 Uiso R . . .
H821 H 0.6273 0.5081 0.1648 0.0536(19) 1.0000 Uiso R . . .
H841 H 0.4720 0.5756 0.1680 0.0460(19) 1.0000 Uiso R . . .
H851 H 0.5342 0.6166 0.0738 0.0461(19) 1.0000 Uiso R . . .
H871 H 0.4146 0.5043 0.3170 0.0620(19) 1.0000 Uiso R . . .
H872 H 0.4521 0.5400 0.3389 0.0620(19) 1.0000 Uiso R . . .
H873 H 0.4110 0.5337 0.2250 0.0620(19) 1.0000 Uiso R . . .
H881 H 0.4536 0.4623 0.1723 0.0591(19) 1.0000 Uiso R . . .
H882 H 0.4521 0.4926 0.0833 0.0591(19) 1.0000 Uiso R . . .
H883 H 0.5172 0.4708 0.1092 0.0591(19) 1.0000 Uiso R . . .
H891 H 0.5198 0.4711 0.3603 0.0689(19) 1.0000 Uiso R . . .
H892 H 0.5598 0.5061 0.3812 0.0689(19) 1.0000 Uiso R . . .
H893 H 0.5825 0.4787 0.2939 0.0689(19) 1.0000 Uiso R . . .
O100 O 0.4080(9) 0.6268(5) 0.2143(17) 0.0488 0.197(13) Uani . . P .
H1001 H 0.4400 0.6452 0.2075 0.0834(19) 0.197(13) Uiso R . P .
H1002 H 0.3974 0.6089 0.1597 0.0834(19) 0.197(13) Uiso R . P .

loop_
_atom_site_aniso_label
_atom_site_aniso_U_11
_atom_site_aniso_U_22
_atom_site_aniso_U_33
_atom_site_aniso_U_23
_atom_site_aniso_U_13
_atom_site_aniso_U_12
Cu1 0.02288(19) 0.0194(2) 0.01991(18) 0.00250(16) -0.00300(14) -0.00673(17)
Cu2 0.0212(2) 0.0360(3) 0.0232(2) 0.00703(19) -0.00297(16) -0.00614(19)
O11 0.0213(12) 0.0250(14) 0.0424(16) -0.0003(12) 0.0042(11) 0.0016(10)
O12 0.0283(16) 0.081(3) 0.0467(19) 0.0247(19) -0.0029(14) 0.0106(17)
O13 0.069(2) 0.0355(18) 0.0388(18) -0.0068(14) 0.0088(17) -0.0032(17)
C1 0.044(3) 0.035(2) 0.047(3) 0.000(2) 0.018(2) 0.001(2)
S1 0.0266(4) 0.0273(5) 0.0289(4) 0.0036(4) 0.0020(3) 0.0024(4)
F11 0.070(2) 0.049(2) 0.108(3) 0.0035(19) 0.059(2) 0.0064(17)
F12 0.0403(16) 0.0521(19) 0.071(2) -0.0193(16) 0.0132(14) -0.0160(14)
F13 0.085(2) 0.0466(18) 0.0479(17) 0.0176(15) 0.0082(16) -0.0040(17)
O21 0.0197(12) 0.0292(14) 0.0403(15) -0.0021(12) 0.0073(11) -0.0013(10)
O22 0.0385(18) 0.0357(18) 0.067(2) -0.0155(17) 0.0109(16) -0.0002(14)
O200 0.026(4) 0.129(8) 0.076(6) -0.010(6) 0.011(4) -0.006(5)
O201 0.034(4) 0.108(6) 0.076(5) 0.005(5) -0.005(4) -0.024(4)
C2 0.020(3) 0.060(5) 0.063(5) -0.026(4) 0.005(4) -0.007(4)
C200 0.022(4) 0.064(6) 0.045(5) -0.014(5) 0.006(4) 0.008(4)
S2 0.0179(4) 0.0928(11) 0.0654(8) -0.0527(8) -0.0039(5) 0.0062(6)
F201 0.031(3) 0.082(6) 0.069(5) 0.036(4) 0.014(3) 0.004(3)
F202 0.028(3) 0.067(5) 0.054(4) -0.037(4) -0.014(3) 0.010(3)
F203 0.015(2) 0.042(3) 0.049(3) -0.007(3) -0.002(2) 0.011(2)
F204 0.034(3) 0.051(4) 0.071(4) 0.004(3) 0.000(3) 0.005(3)
F205 0.029(2) 0.049(3) 0.072(4) -0.004(3) 0.018(2) 0.002(2)
F206 0.037(3) 0.050(3) 0.098(5) -0.031(3) 0.019(3) -0.021(3)
O31 0.0252(13) 0.0314(15) 0.0445(17) 0.0011(13) 0.0029(12) 0.0050(12)
O32 0.054(2) 0.083(3) 0.064(3) -0.013(2) 0.024(2) -0.023(2)
O33 0.095(4) 0.101(4) 0.072(3) 0.001(3) -0.029(3) 0.056(3)
C3 0.034(3) 0.046(3) 0.095(5) -0.020(3) 0.004(3) 0.002(2)
S3 0.0237(4) 0.0329(5) 0.0352(5) 0.0006(4) 0.0019(4) 0.0016(4)
F31 0.066(2) 0.089(3) 0.097(3) -0.030(3) -0.026(2) -0.005(2)
F32 0.063(2) 0.043(2) 0.157(4) 0.001(2) 0.035(3) -0.0184(18)
F33 0.052(2) 0.073(3) 0.179(5) -0.066(3) 0.018(3) 0.001(2)
O41 0.0247(13) 0.0294(14) 0.0339(14) -0.0042(11) 0.0050(11) 0.0040(11)
O42 0.0505(19) 0.0367(18) 0.0384(17) 0.0036(14) -0.0144(14) 0.0090(15)
O43 0.0370(16) 0.0429(18) 0.0356(16) -0.0007(14) 0.0132(13) -0.0056(14)
C4 0.032(2) 0.029(2) 0.049(3) -0.0068(18) 0.0020(18) -0.0010(17)
S4 0.0233(4) 0.0249(4) 0.0229(4) 0.0007(3) 0.0003(3) 0.0025(3)
F41 0.0430(15) 0.0517(18) 0.0540(17) -0.0190(14) -0.0162(13) 0.0009(13)
F42 0.0567(19) 0.0375(16) 0.079(2) 0.0005(15) 0.0171(17) -0.0145(14)
F43 0.0468(17) 0.0390(16) 0.076(2) -0.0237(15) 0.0004(15) 0.0081(13)
C11 0.038(2) 0.0217(17) 0.0238(17) -0.0007(13) 0.0016(14) 0.0041(15)
C12 0.049(2) 0.032(2) 0.0186(16) -0.0007(15) 0.0032(16) 0.0073(18)
C13 0.041(2) 0.0279(19) 0.0191(15) 0.0022(14) -0.0003(14) 0.0020(16)
C14 0.0311(18) 0.0245(18) 0.0240(16) 0.0022(14) 0.0004(14) 0.0028(15)
C15 0.0240(16) 0.0235(17) 0.0230(16) 0.0000(13) 0.0023(13) -0.0016(13)
C16 0.088(4) 0.054(3) 0.0199(18) 0.0048(18) -0.005(2) 0.022(3)
C17 0.112(8) 0.071(8) 0.026(5) 0.015(5) 0.021(5) 0.033(7)
C18 0.134(10) 0.073(8) 0.041(6) -0.009(6) -0.029(7) 0.022(8)
C19 0.078(8) 0.074(8) 0.034(6) 0.016(6) 0.003(6) 0.030(7)
C171 0.098(8) 0.105(9) 0.034(5) 0.020(6) 0.014(5) 0.034(7)
C181 0.094(8) 0.055(6) 0.030(5) 0.002(4) -0.028(5) 0.004(6)
C191 0.098(8) 0.034(5) 0.036(5) 0.011(4) -0.025(6) -0.004(6)
N1 0.0239(14) 0.0174(13) 0.0201(13) -0.0006(10) 0.0008(10) -0.0041(11)
C21 0.0237(18) 0.037(2) 0.057(3) -0.016(2) 0.0107(18) -0.0122(17)
C22 0.029(2) 0.038(2) 0.061(3) -0.026(2) 0.016(2) -0.0097(18)
C23 0.0217(15) 0.0251(17) 0.0188(14) 0.0004(12) -0.0006(12) -0.0066(13)
C24 0.0201(17) 0.043(2) 0.045(2) -0.019(2) 0.0068(16) -0.0099(16)
C25 0.0260(19) 0.045(3) 0.043(2) -0.024(2) 0.0095(17) -0.0094(18)
C26 0.0274(18) 0.032(2) 0.0282(18) -0.0064(15) 0.0010(14) -0.0107(15)
C27 0.039(3) 0.047(3) 0.079(4) -0.035(3) 0.010(3) -0.012(2)
C28 0.051(3) 0.044(3) 0.046(3) -0.002(2) 0.003(2) -0.026(2)
C29 0.042(3) 0.059(3) 0.033(2) -0.006(2) -0.0155(19) -0.011(2)
N2 0.0221(13) 0.0237(15) 0.0193(13) -0.0008(11) 0.0004(10) -0.0070(11)
C31 0.0235(18) 0.054(3) 0.0286(19) 0.0110(18) -0.0002(14) -0.0018(18)
C32 0.0270(19) 0.057(3) 0.029(2) 0.0088(19) -0.0059(15) 0.0012(19)
C33 0.0316(18) 0.0268(18) 0.0190(15) -0.0006(13) -0.0041(13) -0.0032(15)
C34 0.0270(17) 0.0262(18) 0.0231(16) 0.0024(14) 0.0015(13) -0.0054(14)
C35 0.0219(15) 0.0206(16) 0.0249(16) 0.0016(13) -0.0026(12) -0.0051(13)
C36 0.045(2) 0.045(3) 0.0194(17) 0.0049(16) -0.0049(16) 0.003(2)
C37 0.065(4) 0.068(4) 0.030(2) 0.001(2) -0.017(2) -0.001(3)
C38 0.163(8) 0.046(3) 0.041(3) 0.016(3) -0.002(4) 0.036(4)
C39 0.078(4) 0.073(4) 0.030(2) 0.020(3) 0.004(2) -0.006(3)
N3 0.0218(14) 0.0252(15) 0.0221(13) 0.0032(11) -0.0022(11) -0.0051(11)
C41 0.0226(16) 0.0215(17) 0.0330(18) -0.0006(14) -0.0038(14) -0.0004(13)
C42 0.0201(15) 0.0266(19) 0.0321(18) 0.0004(15) -0.0052(13) -0.0035(14)
C43 0.0228(15) 0.0231(17) 0.0196(14) 0.0020(12) 0.0006(12) -0.0059(13)
C44 0.0244(16) 0.0192(16) 0.0301(17) 0.0023(13) -0.0002(13) -0.0039(13)
C45 0.0211(15) 0.0208(17) 0.0279(17) 0.0047(13) -0.0043(13) -0.0020(13)
C46 0.0319(19) 0.0274(19) 0.0246(17) -0.0039(14) -0.0016(14) -0.0098(15)
C47 0.053(3) 0.051(3) 0.036(2) -0.010(2) -0.019(2) -0.005(2)
C48 0.052(3) 0.050(3) 0.042(2) -0.011(2) 0.009(2) -0.033(2)
C49 0.044(3) 0.031(2) 0.048(3) -0.014(2) 0.000(2) -0.0036(19)
N4 0.0203(13) 0.0191(14) 0.0233(13) 0.0047(11) -0.0030(10) -0.0046(11)
C51 0.024(4) 0.025(5) 0.024(4) 0.005(3) 0.000(3) 0.000(3)
C52 0.029(4) 0.044(6) 0.021(4) 0.008(4) 0.005(3) -0.005(4)
C53 0.037(2) 0.043(3) 0.0267(18) 0.0025(17) -0.0085(16) 0.0033(18)
C54 0.023(4) 0.026(4) 0.028(4) 0.000(3) -0.006(3) -0.002(3)
C55 0.022(3) 0.025(4) 0.027(4) -0.006(3) 0.004(3) -0.005(3)
C56 0.066(3) 0.054(3) 0.028(2) 0.005(2) -0.019(2) 0.013(3)
C57 0.143(15) 0.067(8) 0.077(8) 0.037(7) -0.048(9) -0.029(9)
C58 0.080(9) 0.172(18) 0.072(8) 0.036(10) -0.055(7) -0.023(10)
C59 0.158(15) 0.074(8) 0.050(6) 0.006(6) -0.057(8) 0.003(9)
C511 0.043(6) 0.038(6) 0.035(4) 0.002(4) -0.009(4) 0.010(4)
C521 0.046(6) 0.040(6) 0.029(4) -0.001(4) -0.006(4) 0.009(4)
C541 0.040(5) 0.061(7) 0.025(4) 0.010(4) 0.004(3) 0.016(4)
C551 0.039(5) 0.062(7) 0.024(4) 0.003(4) 0.001(3) 0.016(4)
C571 0.092(14) 0.069(12) 0.028(6) 0.006(6) -0.004(7) 0.043(11)
C581 0.056(10) 0.067(11) 0.039(7) 0.004(7) -0.020(7) -0.007(8)
C591 0.071(10) 0.088(14) 0.020(5) 0.015(6) 0.005(6) 0.011(9)
N5 0.0206(13) 0.0361(18) 0.0232(13) 0.0037(13) 0.0008(10) -0.0034(13)
C61 0.036(4) 0.018(4) 0.026(4) 0.001(3) 0.006(3) -0.008(3)
C62 0.035(4) 0.027(4) 0.024(4) -0.002(3) 0.014(3) -0.005(3)
C63 0.0244(19) 0.048(3) 0.046(2) 0.011(2) 0.0025(17) -0.0094(18)
C64 0.032(5) 0.015(4) 0.085(9) 0.002(5) 0.026(5) 0.001(4)
C65 0.022(4) 0.029(5) 0.053(6) -0.002(4) 0.018(4) -0.003(3)
C66 0.053(3) 0.058(3) 0.061(3) 0.013(2) 0.013(2) -0.026(2)
C67 0.053(5) 0.042(5) 0.054(5) 0.000(4) 0.016(4) -0.009(4)
C68 0.078(7) 0.082(7) 0.046(6) -0.011(5) 0.028(5) -0.041(6)
C69 0.091(7) 0.073(7) 0.045(5) 0.016(5) 0.000(5) -0.050(6)
C611 0.023(3) 0.030(4) 0.034(4) 0.006(3) -0.002(3) -0.003(3)
C621 0.023(3) 0.034(4) 0.045(5) 0.005(3) -0.002(3) -0.009(3)
C641 0.027(5) 0.077(9) 0.112(11) 0.074(9) 0.012(6) 0.014(5)
C651 0.024(4) 0.069(8) 0.089(9) 0.052(7) 0.015(5) 0.012(5)
C671 0.079(8) 0.055(7) 0.080(8) -0.002(7) 0.024(7) -0.030(7)
C681 0.064(7) 0.045(6) 0.032(5) 0.020(4) 0.011(5) -0.006(5)
C691 0.069(7) 0.049(6) 0.084(8) 0.022(6) 0.040(6) 0.000(6)
N6 0.0208(14) 0.0333(18) 0.0278(15) 0.0048(13) -0.0015(11) -0.0022(13)
C71 0.053(3) 0.033(2) 0.046(3) -0.003(2) -0.019(2) 0.013(2)
C72 0.059(3) 0.047(3) 0.036(2) -0.014(2) -0.014(2) 0.020(2)
C73 0.0263(17) 0.033(2) 0.0232(16) 0.0033(15) 0.0017(13) -0.0022(15)
C74 0.066(4) 0.063(4) 0.040(3) -0.013(2) -0.025(2) 0.033(3)
C75 0.068(4) 0.068(4) 0.038(3) -0.015(3) -0.021(2) 0.035(3)
C76 0.040(2) 0.060(3) 0.0218(16) 0.0040(17) -0.0044(15) 0.002(2)
C77 0.064(5) 0.081(6) 0.036(4) -0.021(4) -0.008(3) 0.010(5)
C78 0.085(6) 0.083(6) 0.043(4) 0.026(4) -0.016(4) -0.014(5)
C79 0.036(4) 0.120(7) 0.034(3) -0.001(4) -0.006(3) 0.000(4)
C771 0.071(8) 0.072(8) 0.038(6) 0.014(6) -0.027(6) -0.024(7)
C781 0.053(7) 0.087(9) 0.027(6) 0.017(6) -0.003(5) 0.008(7)
C791 0.069(8) 0.066(8) 0.038(6) -0.002(6) -0.020(6) 0.033(7)
N7 0.0231(14) 0.0333(17) 0.0248(14) 0.0070(13) -0.0020(11) -0.0041(13)
C81 0.036(2) 0.041(3) 0.046(3) 0.015(2) 0.0170(19) 0.0087(19)
C82 0.041(2) 0.038(3) 0.050(3) 0.020(2) 0.015(2) 0.010(2)
C83 0.0303(19) 0.036(2) 0.0214(16) 0.0018(15) -0.0012(14) -0.0062(16)
C84 0.0230(18) 0.036(2) 0.052(3) -0.002(2) 0.0031(17) -0.0062(17)
C85 0.0239(18) 0.029(2) 0.058(3) 0.0030(19) 0.0009(18) -0.0051(16)
C86 0.033(2) 0.042(2) 0.031(2) 0.0070(18) 0.0040(16) -0.0063(18)
C87 0.043(3) 0.064(4) 0.045(3) 0.006(2) 0.014(2) -0.012(3)
C88 0.057(3) 0.042(3) 0.044(3) 0.002(2) 0.005(2) -0.022(2)
C89 0.051(3) 0.072(4) 0.043(3) 0.031(3) -0.001(2) -0.011(3)
N8 0.0214(14) 0.0288(16) 0.0233(14) 0.0023(12) -0.0039(11) -0.0033(12)
O100 0.038(10) 0.044(11) 0.064(13) -0.012(9) -0.002(8) 0.008(8)

loop_
_exptl_crystal_face_index_h
_exptl_crystal_face_index_k
_exptl_crystal_face_index_l
_exptl_crystal_face_perp_dist
1.00 1.00 0.00 0.3330
-1.00 -1.00 0.00 0.2500
0.00 -1.00 0.00 0.1930
0.00 1.00 0.00 0.2220
4.00 -1.00 -1.00 0.3310
-4.00 -1.00 1.00 0.2690
0.00 -3.00 1.00 0.1800
0.00 3.00 -1.00 0.2090
5.00 -3.00 1.00 0.3160
-4.00 -5.00 1.00 0.2130
-1.00 -2.00 -3.00 0.1220
1.00 2.00 3.00 0.1370

loop_
_geom_angle_atom_site_label_1
_geom_angle_atom_site_label_2
_geom_angle_atom_site_label_3
_geom_angle
_geom_angle_publ_flag
O11 Cu1 O21 177.05(10) yes
O11 Cu1 N1 87.79(11) yes
O21 Cu1 N1 91.05(11) yes
O11 Cu1 N2 90.98(11) yes
O21 Cu1 N2 91.77(11) yes
N1 Cu1 N2 91.69(12) yes
O11 Cu1 N3 90.15(11) yes
O21 Cu1 N3 90.97(11) yes
N1 Cu1 N3 177.85(13) yes
N2 Cu1 N3 88.95(12) yes
O11 Cu1 N4 89.65(11) yes
O21 Cu1 N4 87.59(11) yes
N1 Cu1 N4 87.54(12) yes
N2 Cu1 N4 178.99(12) yes
N3 Cu1 N4 91.84(12) yes
O31 Cu2 O41 177.38(10) yes
O31 Cu2 N5 89.93(12) yes
O41 Cu2 N5 90.89(11) yes
O31 Cu2 N6 88.29(12) yes
O41 Cu2 N6 89.20(11) yes
N5 Cu2 N6 91.61(12) yes
O31 Cu2 N7 89.35(12) yes
O41 Cu2 N7 89.85(12) yes
N5 Cu2 N7 179.09(13) yes
N6 Cu2 N7 88.92(13) yes
O31 Cu2 N8 92.68(12) yes
O41 Cu2 N8 89.84(12) yes
N5 Cu2 N8 87.60(12) yes
N6 Cu2 N8 178.75(13) yes
N7 Cu2 N8 91.88(13) yes
Cu1 O11 S1 164.46(18) yes
S1 C1 F11 111.4(3) yes
S1 C1 F12 111.4(3) yes
F11 C1 F12 107.6(4) yes
S1 C1 F13 111.0(4) yes
F11 C1 F13 107.7(4) yes
F12 C1 F13 107.5(4) yes
C1 S1 O11 101.7(2) yes
C1 S1 O13 104.5(2) yes
O11 S1 O13 115.1(2) yes
C1 S1 O12 105.1(2) yes
O11 S1 O12 114.2(2) yes
O13 S1 O12 114.3(2) yes
Cu1 O21 S2 172.33(18) yes
S2 C2 F204 108.2(5) yes
S2 C2 F205 117.6(5) yes
F204 C2 F205 105.9(5) yes
S2 C2 F206 115.7(5) yes
F204 C2 F206 105.3(6) yes
F205 C2 F206 103.1(5) yes
S2 C200 F201 109.4(5) yes
S2 C200 F202 120.1(5) yes
F201 C200 F202 102.2(6) yes
S2 C200 F203 119.4(5) yes
F201 C200 F203 104.2(6) yes
F202 C200 F203 99.2(5) yes
C2 S2 O201 103.5(4) yes
C2 S2 O21 114.7(3) yes
O201 S2 O21 101.5(3) yes
C2 S2 O22 113.8(3) yes
O201 S2 O22 101.1(4) yes
O21 S2 O22 118.82(19) yes
Cu2 O31 S3 166.63(19) yes
S3 C3 F31 110.9(4) yes
S3 C3 F32 111.4(5) yes
F31 C3 F32 107.6(5) yes
S3 C3 F33 111.9(4) yes
F31 C3 F33 106.8(6) yes
F32 C3 F33 108.0(5) yes
C3 S3 O31 103.2(2) yes
C3 S3 O32 103.6(3) yes
O31 S3 O32 115.6(2) yes
C3 S3 O33 103.3(3) yes
O31 S3 O33 114.6(3) yes
O32 S3 O33 114.2(3) yes
Cu2 O41 S4 165.35(18) yes
S4 C4 F41 110.7(3) yes
S4 C4 F42 111.1(3) yes
F41 C4 F42 108.2(4) yes
S4 C4 F43 111.5(3) yes
F41 C4 F43 108.0(4) yes
F42 C4 F43 107.2(4) yes
C4 S4 O41 101.76(19) yes
C4 S4 O43 104.4(2) yes
O41 S4 O43 114.49(19) yes
C4 S4 O42 104.1(2) yes
O41 S4 O42 114.6(2) yes
O43 S4 O42 115.2(2) yes
C12 C11 N1 122.1(4) yes
C12 C11 H111 119.1 no
N1 C11 H111 118.8 no
C11 C12 C13 120.9(4) yes
C11 C12 H121 120.0 no
C13 C12 H121 119.1 no
C12 C13 C14 116.1(3) yes
C12 C13 C16 120.0(3) yes
C14 C13 C16 123.8(4) yes
C13 C14 C15 120.1(4) yes
C13 C14 H141 119.8 no
C15 C14 H141 120.1 no
C14 C15 N1 122.9(3) yes
C14 C15 H151 118.8 no
N1 C15 H151 118.4 no
C13 C16 C17 106.8(5) yes
C13 C16 C18 111.9(6) yes
C17 C16 C18 107.4(6) yes
C13 C16 C19 112.4(6) yes
C17 C16 C19 106.7(6) yes
C18 C16 C19 111.4(7) yes
C16 C17 H171 110.1 no
C16 C17 H172 111.3 no
H171 C17 H172 109.5 no
C16 C17 H173 107.0 no
H171 C17 H173 109.5 no
H172 C17 H173 109.5 no
C16 C18 H181 111.8 no
C16 C18 H182 104.4 no
H181 C18 H182 109.5 no
C16 C18 H183 112.1 no
H181 C18 H183 109.5 no
H182 C18 H183 109.5 no
C16 C19 H191 111.7 no
C16 C19 H192 106.7 no
H191 C19 H192 109.5 no
C16 C19 H193 110.0 no
H191 C19 H193 109.5 no
H192 C19 H193 109.5 no
C16 C171 H1711 112.2 no
C16 C171 H1712 109.3 no
H1711 C171 H1712 109.5 no
C16 C171 H1713 106.9 no
H1711 C171 H1713 109.5 no
H1712 C171 H1713 109.5 no
C16 C181 H1811 110.3 no
C16 C181 H1812 107.8 no
H1811 C181 H1812 109.5 no
C16 C181 H1813 110.3 no
H1811 C181 H1813 109.5 no
H1812 C181 H1813 109.5 no
C16 C191 H1911 110.6 no
C16 C191 H1912 106.6 no
H1911 C191 H1912 109.5 no
C16 C191 H1913 111.2 no
H1911 C191 H1913 109.5 no
H1912 C191 H1913 109.5 no
C11 N1 C15 117.8(3) yes
C11 N1 Cu1 119.0(3) yes
C15 N1 Cu1 122.7(2) yes
C22 C21 N2 123.1(4) yes
C22 C21 H211 118.7 no
N2 C21 H211 118.2 no
C21 C22 C23 120.7(4) yes
C21 C22 H221 119.9 no
C23 C22 H221 119.4 no
C22 C23 C24 115.5(3) yes
C22 C23 C26 123.1(4) yes
C24 C23 C26 121.4(3) yes
C23 C24 C25 121.0(4) yes
C23 C24 H241 119.2 no
C25 C24 H241 119.8 no
C24 C25 N2 123.2(4) yes
C24 C25 H251 118.6 no
N2 C25 H251 118.2 no
C23 C26 C27 112.3(3) yes
C23 C26 C28 109.5(3) yes
C27 C26 C28 108.2(4) yes
C23 C26 C29 108.2(4) yes
C27 C26 C29 109.3(4) yes
C28 C26 C29 109.3(4) yes
C26 C27 H271 110.3 no
C26 C27 H272 108.9 no
H271 C27 H272 109.5 no
C26 C27 H273 109.2 no
H271 C27 H273 109.5 no
H272 C27 H273 109.5 no
C26 C28 H281 109.9 no
C26 C28 H282 109.7 no
H281 C28 H282 109.5 no
C26 C28 H283 108.9 no
H281 C28 H283 109.5 no
H282 C28 H283 109.5 no
C26 C29 H291 109.8 no
C26 C29 H292 109.7 no
H291 C29 H292 109.5 no
C26 C29 H293 108.9 no
H291 C29 H293 109.5 no
H292 C29 H293 109.5 no
C25 N2 C21 116.5(3) yes
C25 N2 Cu1 121.5(3) yes
C21 N2 Cu1 121.9(3) yes
C32 C31 N3 122.7(4) yes
C32 C31 H311 119.0 no
N3 C31 H311 118.4 no
C31 C32 C33 120.8(4) yes
C31 C32 H321 120.0 no
C33 C32 H321 119.3 no
C32 C33 C34 115.9(3) yes
C32 C33 C36 120.5(4) yes
C34 C33 C36 123.6(4) yes
C33 C34 C35 120.6(3) yes
C33 C34 H341 119.4 no
C35 C34 H341 120.0 no
C34 C35 N3 122.8(3) yes
C34 C35 H351 118.6 no
N3 C35 H351 118.6 no
C33 C36 C37 107.4(4) yes
C33 C36 C38 109.5(4) yes
C37 C36 C38 108.7(5) yes
C33 C36 C39 112.3(4) yes
C37 C36 C39 106.6(4) yes
C38 C36 C39 112.1(5) yes
C36 C37 H371 110.2 no
C36 C37 H372 108.7 no
H371 C37 H372 109.5 no
C36 C37 H373 109.5 no
H371 C37 H373 109.5 no
H372 C37 H373 109.5 no
C36 C38 H381 110.2 no
C36 C38 H382 108.8 no
H381 C38 H382 109.5 no
C36 C38 H383 109.3 no
H381 C38 H383 109.5 no
H382 C38 H383 109.5 no
C36 C39 H391 110.0 no
C36 C39 H392 109.0 no
H391 C39 H392 109.5 no
C36 C39 H393 109.4 no
H391 C39 H393 109.5 no
H392 C39 H393 109.5 no
C31 N3 C35 117.2(3) yes
C31 N3 Cu1 121.6(3) yes
C35 N3 Cu1 121.1(2) yes
C42 C41 N4 123.0(4) yes
C42 C41 H411 118.8 no
N4 C41 H411 118.3 no
C41 C42 C43 120.3(3) yes
C41 C42 H421 120.1 no
C43 C42 H421 119.7 no
C42 C43 C44 116.4(3) yes
C42 C43 C46 121.4(3) yes
C44 C43 C46 122.1(3) yes
C43 C44 C45 120.0(4) yes
C43 C44 H441 119.8 no
C45 C44 H441 120.2 no
C44 C45 N4 123.3(3) yes
C44 C45 H451 118.7 no
N4 C45 H451 118.0 no
C43 C46 C47 111.0(4) yes
C43 C46 C48 107.3(3) yes
C47 C46 C48 108.9(4) yes
C43 C46 C49 111.8(3) yes
C47 C46 C49 108.9(4) yes
C48 C46 C49 108.9(4) yes
C46 C47 H471 110.3 no
C46 C47 H472 109.1 no
H471 C47 H472 109.5 no
C46 C47 H473 109.0 no
H471 C47 H473 109.5 no
H472 C47 H473 109.5 no
C46 C48 H481 109.9 no
C46 C48 H482 109.4 no
H481 C48 H482 109.5 no
C46 C48 H483 109.1 no
H481 C48 H483 109.5 no
H482 C48 H483 109.5 no
C46 C49 H491 110.2 no
C46 C49 H492 109.0 no
H491 C49 H492 109.5 no
C46 C49 H493 109.2 no
H491 C49 H493 109.5 no
H492 C49 H493 109.5 no
C41 N4 C45 117.0(3) yes
C41 N4 Cu1 121.4(3) yes
C45 N4 Cu1 121.3(2) yes
C52 C51 N5 120.8(8) yes
C52 C51 H511 120.0 no
N5 C51 H511 119.2 no
C51 C52 C53 123.6(8) yes
C51 C52 H521 118.4 no
C53 C52 H521 118.0 no
C52 C53 C54 113.0(5) yes
C52 C53 C56 120.7(5) yes
C54 C53 C56 126.1(4) yes
C53 C54 C55 122.2(6) yes
C53 C54 H541 118.2 no
C55 C54 H541 119.6 no
C54 C55 N5 119.6(6) yes
C54 C55 H551 120.1 no
N5 C55 H551 120.3 no
C53 C56 C57 108.0(5) yes
C53 C56 C58 107.8(5) yes
C57 C56 C58 109.3(6) yes
C53 C56 C59 112.6(4) yes
C57 C56 C59 112.1(6) yes
C58 C56 C59 107.0(6) yes
C56 C57 H571 109.2 no
C56 C57 H572 109.6 no
H571 C57 H572 109.5 no
C56 C57 H573 109.6 no
H571 C57 H573 109.5 no
H572 C57 H573 109.5 no
C56 C58 H581 110.5 no
C56 C58 H582 109.8 no
H581 C58 H582 109.5 no
C56 C58 H583 108.1 no
H581 C58 H583 109.5 no
H582 C58 H583 109.5 no
C56 C59 H591 110.3 no
C56 C59 H592 109.2 no
H591 C59 H592 109.5 no
C56 C59 H593 109.0 no
H591 C59 H593 109.5 no
H592 C59 H593 109.5 no
C521 C511 N5 124.4(8) yes
C521 C511 H5111 118.1 no
N5 C511 H5111 117.4 no
C511 C521 C53 121.2(8) yes
C511 C521 H5211 120.0 no
C53 C521 H5211 118.8 no
C53 C541 C551 118.7(7) yes
C53 C541 H5411 120.4 no
C551 C541 H5411 120.8 no
C541 C551 N5 123.6(7) yes
C541 C551 H5511 118.6 no
N5 C551 H5511 117.8 no
C56 C571 H5711 110.9 no
C56 C571 H5712 107.6 no
H5711 C571 H5712 109.5 no
C56 C571 H5713 109.9 no
H5711 C571 H5713 109.5 no
H5712 C571 H5713 109.5 no
C56 C581 H5811 110.2 no
C56 C581 H5812 109.5 no
H5811 C581 H5812 109.5 no
C56 C581 H5813 108.7 no
H5811 C581 H5813 109.5 no
H5812 C581 H5813 109.5 no
C56 C591 H5911 109.6 no
C56 C591 H5912 109.7 no
H5911 C591 H5912 109.5 no
C56 C591 H5913 109.1 no
H5911 C591 H5913 109.5 no
H5912 C591 H5913 109.5 no
C51 N5 C55 119.6(5) yes
C51 N5 Cu2 117.8(4) yes
C55 N5 Cu2 122.6(4) yes
C62 C61 N6 126.7(7) yes
C62 C61 H611 116.9 no
N6 C61 H611 116.4 no
C61 C62 C63 118.1(6) yes
C61 C62 H621 120.9 no
C63 C62 H621 121.0 no
C62 C63 C64 119.6(5) yes
C62 C63 C66 119.8(5) yes
C64 C63 C66 120.3(5) yes
C63 C64 C65 118.9(7) yes
C63 C64 H641 120.2 no
C65 C64 H641 120.9 no
C64 C65 N6 124.6(7) yes
C64 C65 H651 117.7 no
N6 C65 H651 117.7 no
C63 C66 C67 113.6(5) yes
C63 C66 C68 107.2(5) yes
C67 C66 C68 108.7(5) yes
C63 C66 C69 109.2(4) yes
C67 C66 C69 112.9(6) yes
C68 C66 C69 104.7(5) yes
C66 C67 H671 110.2 no
C66 C67 H672 109.3 no
H671 C67 H672 109.5 no
C66 C67 H673 108.9 no
H671 C67 H673 109.5 no
H672 C67 H673 109.5 no
C66 C68 H681 109.6 no
C66 C68 H682 109.6 no
H681 C68 H682 109.5 no
C66 C68 H683 109.2 no
H681 C68 H683 109.5 no
H682 C68 H683 109.5 no
C66 C69 H691 109.8 no
C66 C69 H692 108.7 no
H691 C69 H692 109.5 no
C66 C69 H693 109.9 no
H691 C69 H693 109.5 no
H692 C69 H693 109.5 no
C621 C611 N6 117.8(6) yes
C621 C611 H6111 120.9 no
N6 C611 H6111 121.3 no
C63 C621 C611 123.6(6) yes
C63 C621 H6211 117.8 no
C611 C621 H6211 118.6 no
C63 C641 C651 124.7(8) yes
C63 C641 H6411 117.3 no
C651 C641 H6411 118.1 no
C641 C651 N6 121.6(8) yes
C641 C651 H6511 119.5 no
N6 C651 H6511 118.9 no
C66 C671 H6711 110.2 no
C66 C671 H6712 109.4 no
H6711 C671 H6712 109.5 no
C66 C671 H6713 108.8 no
H6711 C671 H6713 109.5 no
H6712 C671 H6713 109.5 no
C66 C681 H6811 110.1 no
C66 C681 H6812 109.5 no
H6811 C681 H6812 109.5 no
C66 C681 H6813 108.8 no
H6811 C681 H6813 109.5 no
H6812 C681 H6813 109.5 no
C66 C691 H6911 110.1 no
C66 C691 H6912 109.6 no
H6911 C691 H6912 109.5 no
C66 C691 H6913 108.7 no
H6911 C691 H6913 109.5 no
H6912 C691 H6913 109.5 no
C61 N6 C65 111.7(5) yes
C61 N6 Cu2 123.5(4) yes
C65 N6 Cu2 124.5(4) yes
C72 C71 N7 123.5(4) yes
C72 C71 H711 118.2 no
N7 C71 H711 118.2 no
C71 C72 C73 121.7(4) yes
C71 C72 H721 119.5 no
C73 C72 H721 118.7 no
C72 C73 C74 114.8(4) yes
C72 C73 C76 124.1(4) yes
C74 C73 C76 121.0(4) yes
C73 C74 C75 121.4(5) yes
C73 C74 H741 119.0 no
C75 C74 H741 119.6 no
C74 C75 N7 122.3(5) yes
C74 C75 H751 119.1 no
N7 C75 H751 118.6 no
C73 C76 C77 112.8(4) yes
C73 C76 C78 105.7(4) yes
C77 C76 C78 107.1(5) yes
C73 C76 C79 109.9(4) yes
C77 C76 C79 113.2(5) yes
C78 C76 C79 107.8(5) yes
C76 C77 H771 110.3 no
C76 C77 H772 108.6 no
H771 C77 H772 109.5 no
C76 C77 H773 109.6 no
H771 C77 H773 109.5 no
H772 C77 H773 109.5 no
C76 C78 H781 109.7 no
C76 C78 H782 109.8 no
H781 C78 H782 109.5 no
C76 C78 H783 108.9 no
H781 C78 H783 109.5 no
H782 C78 H783 109.5 no
C76 C79 H791 110.8 no
C76 C79 H792 109.5 no
H791 C79 H792 109.5 no
C76 C79 H793 108.1 no
H791 C79 H793 109.5 no
H792 C79 H793 109.5 no
C76 C771 H7711 110.3 no
C76 C771 H7712 108.6 no
H7711 C771 H7712 109.5 no
C76 C771 H7713 109.5 no
H7711 C771 H7713 109.5 no
H7712 C771 H7713 109.5 no
C76 C781 H7811 110.4 no
C76 C781 H7812 108.6 no
H7811 C781 H7812 109.5 no
C76 C781 H7813 109.4 no
H7811 C781 H7813 109.5 no
H7812 C781 H7813 109.5 no
C76 C791 H7911 112.0 no
C76 C791 H7912 108.2 no
H7911 C791 H7912 109.5 no
C76 C791 H7913 108.2 no
H7911 C791 H7913 109.5 no
H7912 C791 H7913 109.5 no
C75 N7 C71 116.3(4) yes
C75 N7 Cu2 122.4(3) yes
C71 N7 Cu2 120.9(3) yes
C82 C81 N8 122.9(4) yes
C82 C81 H811 119.1 no
N8 C81 H811 117.9 no
C81 C82 C83 121.0(4) yes
C81 C82 H821 119.6 no
C83 C82 H821 119.4 no
C82 C83 C84 115.3(4) yes
C82 C83 C86 121.3(4) yes
C84 C83 C86 123.4(4) yes
C83 C84 C85 121.0(4) yes
C83 C84 H841 119.2 no
C85 C84 H841 119.8 no
C84 C85 N8 122.7(4) yes
C84 C85 H851 119.1 no
N8 C85 H851 118.1 no
C83 C86 C87 111.7(4) yes
C83 C86 C88 107.7(4) yes
C87 C86 C88 108.6(4) yes
C83 C86 C89 110.2(4) yes
C87 C86 C89 108.9(4) yes
C88 C86 C89 109.8(5) yes
C86 C87 H871 110.1 no
C86 C87 H872 109.2 no
H871 C87 H872 109.5 no
C86 C87 H873 109.1 no
H871 C87 H873 109.5 no
H872 C87 H873 109.5 no
C86 C88 H881 109.8 no
C86 C88 H882 109.0 no
H881 C88 H882 109.5 no
C86 C88 H883 109.6 no
H881 C88 H883 109.5 no
H882 C88 H883 109.5 no
C86 C89 H891 110.3 no
C86 C89 H892 109.2 no
H891 C89 H892 109.5 no
C86 C89 H893 109.0 no
H891 C89 H893 109.5 no
H892 C89 H893 109.5 no
C85 N8 C81 117.0(4) yes
C85 N8 Cu2 120.7(3) yes
C81 N8 Cu2 121.9(3) yes
H1001 O100 H1002 125.5 no

loop_
_geom_bond_atom_site_label_1
_geom_bond_atom_site_label_2
_geom_bond_distance
_geom_bond_publ_flag
Cu1 O11 2.489(3) yes
Cu1 O21 2.4060(14) yes
Cu1 N1 2.035(3) yes
Cu1 N2 2.028(3) yes
Cu1 N3 2.028(3) yes
Cu1 N4 2.020(3) yes
Cu2 O31 2.523(3) yes
Cu2 O41 2.520(3) yes
Cu2 N5 2.027(3) yes
Cu2 N6 2.012(3) yes
Cu2 N7 2.028(3) yes
Cu2 N8 2.017(3) yes
O11 S1 1.455(3) yes
O12 S1 1.431(3) yes
O13 S1 1.434(4) yes
C1 S1 1.822(5) yes
C1 F11 1.335(6) yes
C1 F12 1.321(6) yes
C1 F13 1.332(6) yes
O21 S2 1.4423(10) yes
O22 S2 1.4410(10) yes
O200 S2 1.4522(11) yes
O201 S2 1.4521(11) yes
C2 S2 1.536(5) yes
C2 F204 1.322(7) yes
C2 F205 1.360(7) yes
C2 F206 1.356(7) yes
C200 S2 1.556(5) yes
C200 F201 1.330(8) yes
C200 F202 1.395(7) yes
C200 F203 1.370(7) yes
O31 S3 1.445(3) yes
O32 S3 1.430(4) yes
O33 S3 1.427(4) yes
C3 S3 1.816(6) yes
C3 F31 1.333(8) yes
C3 F32 1.333(7) yes
C3 F33 1.344(7) yes
O41 S4 1.450(3) yes
O42 S4 1.426(3) yes
O43 S4 1.428(3) yes
C4 S4 1.827(4) yes
C4 F41 1.335(5) yes
C4 F42 1.325(6) yes
C4 F43 1.330(5) yes
C11 C12 1.381(5) yes
C11 N1 1.341(5) yes
C11 H111 0.950 no
C12 C13 1.387(6) yes
C12 H121 0.950 no
C13 C14 1.389(5) yes
C13 C16 1.527(5) yes
C14 C15 1.383(5) yes
C14 H141 0.950 no
C15 N1 1.334(5) yes
C15 H151 0.950 no
C16 C17 1.559(8) yes
C16 C18 1.488(7) yes
C16 C19 1.506(7) yes
C17 H171 0.950 no
C17 H172 0.950 no
C17 H173 0.950 no
C18 H181 0.950 no
C18 H182 0.950 no
C18 H183 0.950 no
C19 H191 0.950 no
C19 H192 0.950 no
C19 H193 0.950 no
C171 H1711 0.950 no
C171 H1712 0.950 no
C171 H1713 0.950 no
C181 H1811 0.950 no
C181 H1812 0.950 no
C181 H1813 0.950 no
C191 H1911 0.950 no
C191 H1912 0.950 no
C191 H1913 0.950 no
C21 C22 1.384(6) yes
C21 N2 1.329(5) yes
C21 H211 0.950 no
C22 C23 1.388(5) yes
C22 H221 0.950 no
C23 C24 1.377(6) yes
C23 C26 1.520(5) yes
C24 C25 1.376(6) yes
C24 H241 0.950 no
C25 N2 1.339(5) yes
C25 H251 0.950 no
C26 C27 1.526(6) yes
C26 C28 1.528(6) yes
C26 C29 1.524(6) yes
C27 H271 0.950 no
C27 H272 0.950 no
C27 H273 0.950 no
C28 H281 0.950 no
C28 H282 0.950 no
C28 H283 0.950 no
C29 H291 0.950 no
C29 H292 0.950 no
C29 H293 0.950 no
C31 C32 1.373(6) yes
C31 N3 1.349(5) yes
C31 H311 0.950 no
C32 C33 1.390(6) yes
C32 H321 0.950 no
C33 C34 1.390(5) yes
C33 C36 1.522(5) yes
C34 C35 1.381(5) yes
C34 H341 0.950 no
C35 N3 1.335(5) yes
C35 H351 0.950 no
C36 C37 1.553(7) yes
C36 C38 1.484(8) yes
C36 C39 1.506(7) yes
C37 H371 0.950 no
C37 H372 0.950 no
C37 H373 0.950 no
C38 H381 0.950 no
C38 H382 0.950 no
C38 H383 0.950 no
C39 H391 0.950 no
C39 H392 0.950 no
C39 H393 0.950 no
C41 C42 1.378(5) yes
C41 N4 1.346(4) yes
C41 H411 0.950 no
C42 C43 1.393(5) yes
C42 H421 0.950 no
C43 C44 1.398(5) yes
C43 C46 1.527(5) yes
C44 C45 1.379(5) yes
C44 H441 0.950 no
C45 N4 1.340(5) yes
C45 H451 0.950 no
C46 C47 1.520(6) yes
C46 C48 1.537(6) yes
C46 C49 1.522(6) yes
C47 H471 0.950 no
C47 H472 0.950 no
C47 H473 0.950 no
C48 H481 0.950 no
C48 H482 0.950 no
C48 H483 0.950 no
C49 H491 0.950 no
C49 H492 0.950 no
C49 H493 0.950 no
C51 C52 1.368(8) yes
C51 N5 1.349(7) yes
C51 H511 0.950 no
C52 C53 1.357(8) yes
C52 H521 0.950 no
C53 C54 1.438(7) yes
C53 C56 1.534(5) yes
C54 C55 1.385(8) yes
C54 H541 0.950 no
C55 N5 1.333(7) yes
C55 H551 0.950 no
C56 C57 1.487(7) yes
C56 C58 1.540(7) yes
C56 C59 1.499(7) yes
C57 H571 0.950 no
C57 H572 0.950 no
C57 H573 0.950 no
C58 H581 0.950 no
C58 H582 0.950 no
C58 H583 0.950 no
C59 H591 0.950 no
C59 H592 0.950 no
C59 H593 0.950 no
C511 C521 1.361(8) yes
C511 N5 1.318(8) yes
C511 H5111 0.950 no
C521 H5211 0.950 no
C541 C551 1.381(8) yes
C541 H5411 0.950 no
C551 N5 1.396(7) yes
C551 H5511 0.950 no
C571 H5711 0.950 no
C571 H5712 0.950 no
C571 H5713 0.950 no
C581 H5811 0.950 no
C581 H5812 0.950 no
C581 H5813 0.950 no
C591 H5911 0.950 no
C591 H5912 0.950 no
C591 H5913 0.950 no
C61 C62 1.372(7) yes
C61 N6 1.377(7) yes
C61 H611 0.950 no
C62 C63 1.312(7) yes
C62 H621 0.950 no
C63 C64 1.390(8) yes
C63 C66 1.516(6) yes
C64 C65 1.369(8) yes
C64 H641 0.950 no
C65 N6 1.358(7) yes
C65 H651 0.950 no
C66 C67 1.475(7) yes
C66 C68 1.592(7) yes
C66 C69 1.550(7) yes
C67 H671 0.950 no
C67 H672 0.950 no
C67 H673 0.950 no
C68 H681 0.950 no
C68 H682 0.950 no
C68 H683 0.950 no
C69 H691 0.950 no
C69 H692 0.950 no
C69 H693 0.950 no
C611 C621 1.383(7) yes
C611 N6 1.333(6) yes
C611 H6111 0.950 no
C621 H6211 0.950 no
C641 C651 1.356(8) yes
C641 H6411 0.950 no
C651 N6 1.321(7) yes
C651 H6511 0.950 no
C671 H6711 0.950 no
C671 H6712 0.950 no
C671 H6713 0.950 no
C681 H6811 0.950 no
C681 H6812 0.950 no
C681 H6813 0.950 no
C691 H6911 0.950 no
C691 H6912 0.950 no
C691 H6913 0.950 no
C71 C72 1.376(6) yes
C71 N7 1.306(6) yes
C71 H711 0.950 no
C72 C73 1.354(6) yes
C72 H721 0.950 no
C73 C74 1.380(6) yes
C73 C76 1.521(5) yes
C74 C75 1.373(7) yes
C74 H741 0.950 no
C75 N7 1.346(6) yes
C75 H751 0.950 no
C76 C77 1.485(6) yes
C76 C78 1.557(7) yes
C76 C79 1.491(6) yes
C77 H771 0.950 no
C77 H772 0.950 no
C77 H773 0.950 no
C78 H781 0.950 no
C78 H782 0.950 no
C78 H783 0.950 no
C79 H791 0.950 no
C79 H792 0.950 no
C79 H793 0.950 no
C771 H7711 0.950 no
C771 H7712 0.950 no
C771 H7713 0.950 no
C781 H7811 0.950 no
C781 H7812 0.950 no
C781 H7813 0.950 no
C791 H7911 0.950 no
C791 H7912 0.950 no
C791 H7913 0.950 no
C81 C82 1.369(6) yes
C81 N8 1.335(6) yes
C81 H811 0.950 no
C82 C83 1.392(6) yes
C82 H821 0.950 no
C83 C84 1.381(6) yes
C83 C86 1.529(6) yes
C84 C85 1.379(6) yes
C84 H841 0.950 no
C85 N8 1.335(5) yes
C85 H851 0.950 no
C86 C87 1.536(7) yes
C86 C88 1.531(7) yes
C86 C89 1.528(7) yes
C87 H871 0.950 no
C87 H872 0.950 no
C87 H873 0.950 no
C88 H881 0.950 no
C88 H882 0.950 no
C88 H883 0.950 no
C89 H891 0.950 no
C89 H892 0.950 no
C89 H893 0.950 no
O100 H1001 0.950 no
O100 H1002 0.950 no

loop_
_geom_hbond_atom_site_label_D
_geom_hbond_atom_site_label_H
_geom_hbond_atom_site_label_A
_geom_hbond_site_symmetry_A
_geom_hbond_angle_DHA
_geom_hbond_distance_DH
_geom_hbond_distance_HA
_geom_hbond_distance_DA
_geom_hbond_publ_flag
C11 H111 O11 . 124.60(11) 0.950 2.421 3.062(10) yes
C18 H181 O22 1_554 178.7(4) 0.950 2.494 3.444(10) yes
C21 H211 O21 . 130.55(11) 0.950 2.383 3.086(10) yes
C25 H251 O11 . 132.74(12) 0.950 2.357 3.081(10) yes
C29 H291 O33 3_565 160.77(19) 0.950 2.572 3.483(10) yes
C31 H311 O11 . 125.13(11) 0.950 2.501 3.145(10) yes
C35 H351 O21 . 122.59(9) 0.950 2.465 3.082(10) yes
C37 H371 O13 1_556 167.18(18) 0.950 2.429 3.362(10) yes
C44 H441 O42 2_665 131.63(12) 0.950 2.453 3.165(10) yes
C51 H511 O31 . 125.0(2) 0.950 2.476 3.120(10) yes
C54 H541 C2 1_655 123.9(2) 0.950 2.535 3.165(10) yes
C55 H551 C611 . 120.5(2) 0.950 2.469 3.062(10) yes
C57 H571 O43 1_556 161.0(3) 0.950 2.521 3.433(10) yes
C511 H5111 O31 . 132.1(2) 0.950 2.381 3.100(10) yes
C551 H5511 O41 . 131.68(19) 0.950 2.413 3.127(10) yes
C551 H5511 O42 . 159.73(19) 0.950 2.487 3.394(10) yes
C591 H5911 O43 1_556 161.4(3) 0.950 2.496 3.410(10) yes
C61 H611 O41 . 126.98(18) 0.950 2.477 3.142(10) yes
C65 H651 O31 . 125.3(2) 0.950 2.443 3.091(10) yes
C621 H6211 C200 1_655 120.7(2) 0.950 2.312 2.915(10) yes
C651 H6511 O31 . 124.43(19) 0.950 2.439 3.077(10) yes
C71 H711 O41 . 128.22(14) 0.950 2.383 3.063(10) yes
C75 H751 O31 . 128.81(15) 0.950 2.425 3.109(10) yes
C78 H781 O32 1_554 164.8(3) 0.950 2.516 3.442(10) yes
C81 H811 O41 . 126.75(12) 0.950 2.487 3.149(10) yes
C84 H841 O100 . 139.5(5) 0.950 2.398 3.181(10) yes
C85 H851 O31 . 123.97(12) 0.950 2.551 3.181(10) yes
O100 H1001 O32 . 178.8(6) 0.950 1.802 2.752(10) yes
O100 H1002 O12 . 178.8(5) 0.950 2.309 3.259(10) yes
